data_4501119
loop_
_publ_author_name
'Andrzejewski, Micha\/l'
'Olejniczak, Anna'
'Katrusiak, Andrzej'

_publ_section_title
;
 Humidity Control of Isostructural Dehydration and Pressure-Induced
 Polymorphism in 1,4-Diazabicyclo[2.2.2]octane Dihydrobromide Monohydrate
;
_journal_issue 11
_journal_name_full 'Crystal Growth &amp; Design'
_journal_page_first 4892
_journal_paper_doi 10.1021/cg200743n
_journal_volume 11
_journal_year 2011
_chemical_formula_moiety 'C6 H14 N2, 2Br'
_chemical_formula_sum 'C6 H14 Br2 N2'
_chemical_formula_weight 274.01
_chemical_name_common
;
1,4-diazabicyclo[2.2.2]octane dihydrobromide, dabco dihydrobromide, dabco2HBr
;
_chemical_name_systematic
;
1,4-diazabicyclo[2.2.2]octane dihydrobromide
;
_space_group_IT_number 36
_symmetry_cell_setting orthorhombic
_symmetry_space_group_name_Hall 'C 2c -2'
_symmetry_space_group_name_H-M 'C m c 21'
_atom_sites_solution_hydrogens geom
_atom_sites_solution_primary direct
_atom_sites_solution_secondary difmap
_audit_creation_method SHELXL-97
_cell_angle_alpha 90.00
_cell_angle_beta 90.00
_cell_angle_gamma 90.00
_cell_formula_units_Z 4
_cell_length_a 7.0917(13)
_cell_length_b 12.280(3)
_cell_length_c 11.4693(18)
_cell_measurement_pressure 1013.25
_cell_measurement_reflns_used 8779
_cell_measurement_temperature 296(2)
_cell_measurement_theta_max 29.11
_cell_measurement_theta_min 3.32
_cell_volume 998.8(3)
_computing_cell_refinement 'CrysAlis (Oxford Diffraction, 2002)'
_computing_data_collection 'CrysAlis (Oxford Diffraction, 2002)'
_computing_data_reduction 'CrysAlis (Oxford Diffraction, 2002)'
_computing_molecular_graphics
;X-Seed (Barbour, 2001) 
and POV-Ray (Persistence of Vision, 2004)

Mercury (2008)
;
_computing_publication_material 'SHELXL-97 (Sheldrick, 1997)'
_computing_structure_refinement 'SHELXL-97 (Sheldrick, 1997)'
_computing_structure_solution 'SHELXS-97 (Sheldrick, 1997)'
_diffrn_ambient_temperature 293(2)
_diffrn_measured_fraction_theta_full 0.962
_diffrn_measured_fraction_theta_max 0.962
_diffrn_measurement_device_type 'multiwire proportional'
_diffrn_measurement_method 'phi and omega scans'
_diffrn_radiation_monochromator graphite
_diffrn_radiation_source 'fine-focus sealed tube'
_diffrn_radiation_type MoK\a
_diffrn_radiation_wavelength 0.71073
_diffrn_reflns_av_R_equivalents 0.0954
_diffrn_reflns_av_sigmaI/netI 0.1458
_diffrn_reflns_limit_h_max 9
_diffrn_reflns_limit_h_min -9
_diffrn_reflns_limit_k_max 16
_diffrn_reflns_limit_k_min -16
_diffrn_reflns_limit_l_max 15
_diffrn_reflns_limit_l_min -15
_diffrn_reflns_number 8116
_diffrn_reflns_theta_full 29.11
_diffrn_reflns_theta_max 29.11
_diffrn_reflns_theta_min 3.32
_diffrn_standards_decay_% 0
_diffrn_standards_interval_count 0
_diffrn_standards_number 0
_exptl_absorpt_coefficient_mu 8.056
_exptl_absorpt_correction_T_max 0.44
_exptl_absorpt_correction_T_min 0.19
_exptl_absorpt_correction_type multi-scan
_exptl_absorpt_process_details
; 
Correction for absorption was made using XEMP (SHELXTL, 
Sheldrick (1990)).
;
_exptl_crystal_colour colourless
_exptl_crystal_density_diffrn 1.822
_exptl_crystal_density_method 'not measured'
_exptl_crystal_description plate
_exptl_crystal_F_000 536
_exptl_crystal_size_max 0.22
_exptl_crystal_size_mid 0.20
_exptl_crystal_size_min 0.10
_refine_diff_density_max 1.532
_refine_diff_density_min -1.742
_refine_diff_density_rms 0.308
_refine_ls_abs_structure_details 'Flack H D (1983), Acta Cryst. A39, 876-881'
_refine_ls_abs_structure_Flack 0.63(15)
_refine_ls_extinction_coef 0.023(7)
_refine_ls_extinction_expression Fc^*^=kFc[1+0.001xFc^2^\l^3^/sin(2\q)]^-1/4^
_refine_ls_extinction_method none
_refine_ls_goodness_of_fit_ref 1.175
_refine_ls_hydrogen_treatment constr
_refine_ls_matrix_type full
_refine_ls_number_parameters 31
_refine_ls_number_reflns 1333
_refine_ls_number_restraints 14
_refine_ls_restrained_S_all 1.176
_refine_ls_R_factor_all 0.1860
_refine_ls_R_factor_gt 0.1259
_refine_ls_shift/su_max 0.000
_refine_ls_shift/su_mean 0.000
_refine_ls_structure_factor_coef Fsqd
_refine_ls_weighting_details 'calc w=1/[\s^2^(Fo^2^)+(0.2000P)^2^+0.0000P] where P=(Fo^2^+2Fc^2^)/3'
_refine_ls_weighting_scheme calc
_refine_ls_wR_factor_gt 0.3407
_refine_ls_wR_factor_ref 0.3557
_reflns_number_gt 654
_reflns_number_total 1333
_reflns_threshold_expression >2sigma(I)
_cod_data_source_file cg200743n_si_002.cif
_cod_data_source_block dabco2HBr
_cod_depositor_comments
;
The following automatic conversions were performed:

'_symmetry_cell_setting' value 'Orthorhombic' changed to
'orthorhombic' according to
/home/saulius/struct/CIF-dictionaries/cif_core.dic dictionary named
'cif_core.dic' version 2.4.1 from 2010-06-29.

Automatic conversion script
Id: cif_fix_values 1715 2011-07-08 13:25:40Z adriana 
;
_cod_original_sg_symbol_H-M Cmc2(1)
_cod_database_code 4501119

loop_
_symmetry_equiv_pos_as_xyz
'x, y, z'
'-x, -y, z+1/2'
'x, -y, z+1/2'
'-x, y, z'
'x+1/2, y+1/2, z'
'-x+1/2, -y+1/2, z+1/2'
'x+1/2, -y+1/2, z+1/2'
'-x+1/2, y+1/2, z'

loop_
_atom_site_label
_atom_site_type_symbol
_atom_site_fract_x
_atom_site_fract_y
_atom_site_fract_z
_atom_site_U_iso_or_equiv
_atom_site_adp_type
_atom_site_occupancy
_atom_site_symmetry_multiplicity
_atom_site_calc_flag
_atom_site_refinement_flags
Br1 Br 0.5000 0.1659(3) 0.3159(5) 0.0610(12) Uani 1 2 d S
Br2 Br 0.5000 0.4911(5) 0.4854(5) 0.119(2) Uani 1 2 d S
N1 N 0.5000 0.218(2) 0.634(2) 0.075(8) Uiso 1 2 d SD
H1N H 0.5000 0.2640 0.5716 0.090 Uiso 1 2 calc SR
C3 C 0.328(4) 0.088(2) 0.729(2) 0.132(8) Uiso 1 1 d D
H3A H 0.2232 0.1143 0.7761 0.158 Uiso 1 1 calc R
H3B H 0.3071 0.0118 0.7128 0.158 Uiso 1 1 calc R
N4 N 0.5000 0.101(4) 0.794(4) 0.35(6) Uiso 1 2 d SD
H4N H 0.5000 0.0542 0.8553 0.421 Uiso 1 2 calc SR
C2 C 0.336(3) 0.153(2) 0.614(2) 0.132(8) Uiso 1 1 d D
H2A H 0.3516 0.1048 0.5475 0.158 Uiso 1 1 calc R
H2B H 0.2238 0.1969 0.6032 0.158 Uiso 1 1 calc R
C5 C 0.5000 0.291(3) 0.731(3) 0.132(8) Uiso 1 2 d SD
H5A H 0.3884 0.3369 0.7311 0.158 Uiso 0.50 1 calc PR
H5B H 0.6116 0.3369 0.7311 0.158 Uiso 0.50 1 calc PR
C6 C 0.5000 0.211(3) 0.835(3) 0.132(8) Uiso 1 2 d SD
H6A H 0.6107 0.2230 0.8826 0.158 Uiso 0.50 1 calc PR
H6B H 0.3893 0.2230 0.8826 0.158 Uiso 0.50 1 calc PR

loop_
_atom_site_aniso_label
_atom_site_aniso_U_11
_atom_site_aniso_U_22
_atom_site_aniso_U_33
_atom_site_aniso_U_23
_atom_site_aniso_U_13
_atom_site_aniso_U_12
Br1 0.0527(15) 0.073(2) 0.0572(16) -0.0363(14) 0.000 0.000
Br2 0.157(5) 0.113(5) 0.086(3) -0.009(2) 0.000 0.000

loop_
_atom_type_symbol
_atom_type_description
_atom_type_scat_dispersion_real
_atom_type_scat_dispersion_imag
_atom_type_scat_source
C C 0.0033 0.0016 'International Tables Vol C Tables 4.2.6.8 and 6.1.1.4'
H H 0.0000 0.0000 'International Tables Vol C Tables 4.2.6.8 and 6.1.1.4'
N N 0.0061 0.0033 'International Tables Vol C Tables 4.2.6.8 and 6.1.1.4'
Br Br -0.2901 2.4595 'International Tables Vol C Tables 4.2.6.8 and 6.1.1.4'

loop_
_geom_angle_atom_site_label_1
_geom_angle_atom_site_label_2
_geom_angle_atom_site_label_3
_geom_angle
_geom_angle_site_symmetry_1
_geom_angle_site_symmetry_3
C5 N1 C2 118.4(17) . .
C5 N1 C2 118.4(17) . 4_655
C2 N1 C2 109(3) . 4_655
C5 N1 H1N 102.8 . .
C2 N1 H1N 102.8 . .
C2 N1 H1N 102.8 4_655 .
N4 C3 C2 111(3) . .
N4 C3 H3A 109.5 . .
C2 C3 H3A 109.5 . .
N4 C3 H3B 109.5 . .
C2 C3 H3B 109.5 . .
H3A C3 H3B 108.1 . .
C6 N4 C3 106(2) . .
C6 N4 C3 106(2) . 4_655
C3 N4 C3 117(4) . 4_655
C6 N4 H4N 109.5 . .
C3 N4 H4N 109.5 . .
C3 N4 H4N 109.5 4_655 .
N1 C2 C3 100(2) . .
N1 C2 H2A 111.7 . .
C3 C2 H2A 111.7 . .
N1 C2 H2B 111.7 . .
C3 C2 H2B 111.7 . .
H2A C2 H2B 109.5 . .
N1 C5 C6 101(3) . .
N1 C5 H5A 111.5 . .
C6 C5 H5A 111.5 . .
N1 C5 H5B 111.5 . .
C6 C5 H5B 111.5 . .
H5A C5 H5B 109.3 . .
N4 C6 C5 110(3) . .
N4 C6 H6A 109.6 . .
C5 C6 H6A 109.6 . .
N4 C6 H6B 109.6 . .
C5 C6 H6B 109.6 . .
H6A C6 H6B 108.1 . .

loop_
_geom_bond_atom_site_label_1
_geom_bond_atom_site_label_2
_geom_bond_distance
_geom_bond_site_symmetry_2
N1 C5 1.427(10) .
N1 C2 1.435(10) .
N1 C2 1.435(10) 4_655
N1 H1N 0.9100 .
C3 N4 1.433(10) .
C3 C2 1.540(10) .
C3 H3A 0.9700 .
C3 H3B 0.9700 .
N4 C6 1.430(10) .
N4 C3 1.433(10) 4_655
N4 H4N 0.9100 .
C2 H2A 0.9700 .
C2 H2B 0.9700 .
C5 C6 1.550(10) .
C5 H5A 0.9700 .
C5 H5B 0.9700 .
C6 H6A 0.9700 .
C6 H6B 0.9700 .
